data_2232436
loop_
_publ_author_name
'Li, Hongbo'
'Chen, Peng'
'You, Zhonglu'

_publ_section_title
;
 2-Cyano-<i>N</i>'-[1-(2-hydroxyphenyl)ethylidene]acetohydrazide
 monohydrate
;
_journal_coeditor_code QM2036
_journal_issue 11
_journal_name_full 'Acta Crystallographica Section E'
_journal_page_first o3001
_journal_paper_doi 10.1107/S1600536811042565
_journal_volume 67
_journal_year 2011
_chemical_formula_iupac 'C11 H11 N3 O2, H2 O'
_chemical_formula_moiety 'C11 H11 N3 O2, H2 O'
_chemical_formula_sum 'C11 H13 N3 O3'
_chemical_formula_weight 235.24
_chemical_name_systematic
;
2-Cyano-<i>N</i>'-[1-(2-hydroxyphenyl)ethylidene]acetohydrazide monohydrate
;
_space_group_IT_number 14
_symmetry_cell_setting monoclinic
_symmetry_space_group_name_Hall '-P 2yn'
_symmetry_space_group_name_H-M 'P 1 21/n 1'
_atom_sites_solution_hydrogens geom
_atom_sites_solution_primary direct
_atom_sites_solution_secondary difmap
_audit_creation_method SHELXL-97
_cell_angle_alpha 90.00
_cell_angle_beta 90.962(2)
_cell_angle_gamma 90.00
_cell_formula_units_Z 8
_cell_length_a 17.387(3)
_cell_length_b 7.576(2)
_cell_length_c 17.855(3)
_cell_measurement_reflns_used 2383
_cell_measurement_temperature 298(2)
_cell_measurement_theta_max 24.5
_cell_measurement_theta_min 2.3
_cell_volume 2351.6(8)
_computing_cell_refinement 'SAINT (Bruker, 2001)'
_computing_data_collection 'SMART (Bruker, 2001)'
_computing_data_reduction 'SAINT (Bruker, 2001)'
_computing_molecular_graphics 'SHELXTL (Sheldrick, 2008)'
_computing_publication_material 'SHELXTL (Sheldrick, 2008)'
_computing_structure_refinement 'SHELXTL (Sheldrick, 2008)'
_computing_structure_solution 'SHELXTL (Sheldrick, 2008)'
_diffrn_ambient_temperature 298(2)
_diffrn_measured_fraction_theta_full 0.972
_diffrn_measured_fraction_theta_max 0.972
_diffrn_measurement_device_type 'Bruker SMART 1K CCD area-detector'
_diffrn_measurement_method \w
_diffrn_radiation_monochromator graphite
_diffrn_radiation_source 'fine-focus sealed tube'
_diffrn_radiation_type MoK\a
_diffrn_radiation_wavelength 0.71073
_diffrn_reflns_av_R_equivalents 0.0599
_diffrn_reflns_av_sigmaI/netI 0.0805
_diffrn_reflns_limit_h_max 22
_diffrn_reflns_limit_h_min -22
_diffrn_reflns_limit_k_max 9
_diffrn_reflns_limit_k_min -9
_diffrn_reflns_limit_l_max 21
_diffrn_reflns_limit_l_min -22
_diffrn_reflns_number 14877
_diffrn_reflns_theta_full 27.00
_diffrn_reflns_theta_max 27.00
_diffrn_reflns_theta_min 2.28
_diffrn_standards_number 0
_exptl_absorpt_coefficient_mu 0.099
_exptl_absorpt_correction_T_max 0.9834
_exptl_absorpt_correction_T_min 0.9805
_exptl_absorpt_correction_type multi-scan
_exptl_absorpt_process_details '(SADABS; Sheldrick, 2004)'
_exptl_crystal_colour colorless
_exptl_crystal_density_diffrn 1.329
_exptl_crystal_density_method 'not measured'
_exptl_crystal_description block
_exptl_crystal_F_000 992
_exptl_crystal_size_max 0.20
_exptl_crystal_size_mid 0.18
_exptl_crystal_size_min 0.17
_refine_diff_density_max 0.189
_refine_diff_density_min -0.175
_refine_ls_extinction_method none
_refine_ls_goodness_of_fit_ref 1.019
_refine_ls_hydrogen_treatment mixed
_refine_ls_matrix_type full
_refine_ls_number_parameters 329
_refine_ls_number_reflns 4994
_refine_ls_number_restraints 8
_refine_ls_restrained_S_all 1.018
_refine_ls_R_factor_all 0.1468
_refine_ls_R_factor_gt 0.0699
_refine_ls_shift/su_max 0.000
_refine_ls_shift/su_mean 0.000
_refine_ls_structure_factor_coef Fsqd
_refine_ls_weighting_details 'calc w=1/[\s^2^(Fo^2^)+(0.0535P)^2^+0.2161P] where P=(Fo^2^+2Fc^2^)/3'
_refine_ls_weighting_scheme calc
_refine_ls_wR_factor_gt 0.1246
_refine_ls_wR_factor_ref 0.1468
_reflns_number_gt 2551
_reflns_number_total 4994
_reflns_threshold_expression I>2\s(I)
_cod_data_source_file qm2036.cif
_cod_data_source_block I
_cod_original_cell_volume 2351.7(8)
_cod_original_sg_symbol_H-M 'P 21/n'
_cod_database_code 2232436
_cod_database_fobs_code 2232436

loop_
_symmetry_equiv_pos_as_xyz
'x, y, z'
'-x+1/2, y+1/2, -z+1/2'
'-x, -y, -z'
'x-1/2, -y-1/2, z-1/2'

loop_
_atom_site_type_symbol
_atom_site_label
_atom_site_fract_x
_atom_site_fract_y
_atom_site_fract_z
_atom_site_U_iso_or_equiv
_atom_site_adp_type
_atom_site_calc_flag
_atom_site_refinement_flags
_atom_site_occupancy
_atom_site_symmetry_multiplicity
N N1 0.04236(11) 0.8041(3) 0.03832(12) 0.0382(5) Uani d . 1 1
N N2 0.11383(11) 0.8825(3) 0.04497(12) 0.0384(6) Uani d D 1 1
N N3 0.23967(15) 1.1713(4) 0.24440(16) 0.0695(8) Uani d . 1 1
N N4 0.52913(12) 0.2797(3) 1.02064(12) 0.0413(6) Uani d . 1 1
N N5 0.52601(12) 0.3436(3) 1.09279(13) 0.0448(6) Uani d D 1 1
N N6 0.7097(2) 0.4674(6) 1.28277(19) 0.1359(17) Uani d . 1 1
O O1 -0.07228(11) 0.6992(3) 0.11129(11) 0.0655(6) Uani d . 1 1
H H1 -0.0294 0.7422 0.1060 0.098 Uiso calc R 1 1
O O2 0.09556(10) 0.9093(3) 0.16978(10) 0.0584(6) Uani d . 1 1
O O3 0.61680(9) 0.1973(3) 0.91423(10) 0.0626(6) Uani d . 1 1
H H3A 0.6061 0.2342 0.9560 0.094 Uiso calc R 1 1
O O4 0.65614(10) 0.3548(3) 1.10066(11) 0.0614(6) Uani d . 1 1
O O5 0.10243(14) 0.9509(4) 0.32426(12) 0.0823(8) Uani d D 1 1
O O6 0.76091(12) 0.0749(3) 0.05910(11) 0.0669(7) Uani d D 1 1
C C1 -0.06363(13) 0.6818(3) -0.02411(15) 0.0364(6) Uani d . 1 1
C C2 -0.10201(15) 0.6524(4) 0.04338(17) 0.0452(7) Uani d . 1 1
C C3 -0.17375(16) 0.5708(4) 0.04299(19) 0.0577(8) Uani d . 1 1
H H3 -0.1992 0.5539 0.0878 0.069 Uiso calc R 1 1
C C4 -0.20720(16) 0.5150(4) -0.0231(2) 0.0608(9) Uani d . 1 1
H H4 -0.2546 0.4582 -0.0225 0.073 Uiso calc R 1 1
C C5 -0.17115(17) 0.5424(4) -0.0898(2) 0.0580(9) Uani d . 1 1
H H5C -0.1940 0.5052 -0.1346 0.070 Uiso calc R 1 1
C C6 -0.10039(15) 0.6262(4) -0.08989(16) 0.0480(8) Uani d . 1 1
H H6 -0.0766 0.6460 -0.1354 0.058 Uiso calc R 1 1
C C7 0.01282(13) 0.7672(3) -0.02630(15) 0.0345(6) Uani d . 1 1
C C8 0.05050(15) 0.8057(4) -0.09932(15) 0.0515(8) Uani d . 1 1
H H8A 0.0888 0.8957 -0.0921 0.077 Uiso calc R 1 1
H H8B 0.0125 0.8457 -0.1350 0.077 Uiso calc R 1 1
H H8C 0.0744 0.7004 -0.1177 0.077 Uiso calc R 1 1
C C9 0.13657(14) 0.9254(4) 0.11518(17) 0.0406(7) Uani d . 1 1
C C10 0.21757(14) 0.9977(4) 0.12086(16) 0.0496(8) Uani d . 1 1
H H10A 0.2539 0.9009 0.1186 0.060 Uiso calc R 1 1
H H10B 0.2267 1.0749 0.0786 0.060 Uiso calc R 1 1
C C11 0.23035(14) 1.0954(4) 0.19022(18) 0.0471(8) Uani d . 1 1
C C12 0.47824(13) 0.1629(3) 0.90922(15) 0.0389(7) Uani d . 1 1
C C13 0.55132(15) 0.1436(4) 0.87800(15) 0.0465(8) Uani d . 1 1
C C14 0.55919(17) 0.0688(4) 0.80791(17) 0.0619(9) Uani d . 1 1
H H14 0.6080 0.0552 0.7882 0.074 Uiso calc R 1 1
C C15 0.4960(2) 0.0143(4) 0.76702(17) 0.0643(9) Uani d . 1 1
H H15 0.5023 -0.0372 0.7202 0.077 Uiso calc R 1 1
C C16 0.42393(19) 0.0356(4) 0.79496(19) 0.0624(9) Uani d . 1 1
H H16 0.3810 0.0012 0.7669 0.075 Uiso calc R 1 1
C C17 0.41539(16) 0.1081(4) 0.86462(18) 0.0536(8) Uani d . 1 1
H H17 0.3660 0.1215 0.8831 0.064 Uiso calc R 1 1
C C18 0.46728(14) 0.2340(3) 0.98523(15) 0.0400(7) Uani d . 1 1
C C19 0.38820(15) 0.2469(5) 1.01681(17) 0.0688(10) Uani d . 1 1
H H19A 0.3919 0.2576 1.0703 0.103 Uiso calc R 1 1
H H19B 0.3595 0.1427 1.0040 0.103 Uiso calc R 1 1
H H19C 0.3625 0.3487 0.9964 0.103 Uiso calc R 1 1
C C20 0.59330(16) 0.3755(4) 1.12859(15) 0.0443(7) Uani d . 1 1
C C21 0.58370(16) 0.4428(4) 1.20823(15) 0.0546(8) Uani d . 1 1
H H21A 0.5595 0.5582 1.2065 0.066 Uiso calc R 1 1
H H21B 0.5499 0.3637 1.2348 0.066 Uiso calc R 1 1
C C22 0.6557(2) 0.4559(5) 1.24854(19) 0.0759(11) Uani d . 1 1
H H2 0.1463(13) 0.880(4) 0.0059(11) 0.080 Uiso d D 1 1
H H5 0.4823(10) 0.368(4) 1.1171(15) 0.080 Uiso d D 1 1
H H5A 0.1041(17) 0.937(4) 0.2772(6) 0.080 Uiso d D 1 1
H H6A 0.7337(16) 0.163(3) 0.0707(15) 0.080 Uiso d D 1 1
H H5B 0.1286(16) 1.039(3) 0.3379(15) 0.080 Uiso d D 1 1
H H6B 0.7723(17) 0.019(3) 0.0987(11) 0.080 Uiso d D 1 1

loop_
_atom_site_aniso_label
_atom_site_aniso_U_11
_atom_site_aniso_U_22
_atom_site_aniso_U_33
_atom_site_aniso_U_12
_atom_site_aniso_U_13
_atom_site_aniso_U_23
N1 0.0374(12) 0.0357(14) 0.0415(15) 0.0014(10) -0.0027(10) 0.0008(12)
N2 0.0390(12) 0.0451(15) 0.0310(15) 0.0014(10) -0.0022(10) -0.0015(12)
N3 0.0771(19) 0.074(2) 0.057(2) -0.0111(15) -0.0134(15) -0.0057(17)
N4 0.0430(13) 0.0508(15) 0.0303(14) 0.0010(11) 0.0024(10) 0.0005(12)
N5 0.0449(14) 0.0549(16) 0.0348(15) 0.0034(12) 0.0067(11) -0.0013(13)
N6 0.092(3) 0.233(5) 0.082(3) -0.017(3) -0.021(2) -0.051(3)
O1 0.0614(13) 0.0916(18) 0.0436(14) -0.0126(12) 0.0070(10) 0.0058(12)
O2 0.0450(11) 0.0912(17) 0.0389(13) -0.0068(10) 0.0018(9) -0.0022(11)
O3 0.0386(10) 0.1050(18) 0.0441(13) 0.0030(11) 0.0005(9) -0.0131(13)
O4 0.0458(11) 0.0855(17) 0.0530(14) -0.0069(11) 0.0077(9) -0.0082(12)
O5 0.0884(17) 0.108(2) 0.0508(15) -0.0382(14) 0.0206(13) -0.0045(15)
O6 0.0567(13) 0.090(2) 0.0542(15) 0.0036(11) 0.0051(11) 0.0093(13)
C1 0.0382(14) 0.0330(16) 0.0378(17) 0.0080(12) -0.0024(12) 0.0038(14)
C2 0.0454(15) 0.0450(19) 0.045(2) 0.0040(14) -0.0027(14) 0.0052(16)
C3 0.0477(17) 0.060(2) 0.065(2) -0.0003(15) 0.0080(16) 0.0150(19)
C4 0.0408(16) 0.049(2) 0.092(3) -0.0020(14) -0.0071(18) 0.009(2)
C5 0.0531(18) 0.053(2) 0.067(2) -0.0006(15) -0.0208(17) -0.0009(18)
C6 0.0485(16) 0.0470(19) 0.048(2) 0.0045(14) -0.0059(14) 0.0026(15)
C7 0.0385(14) 0.0317(16) 0.0334(17) 0.0075(11) -0.0017(12) 0.0033(13)
C8 0.0453(15) 0.067(2) 0.0417(19) -0.0043(14) -0.0018(13) 0.0024(16)
C9 0.0366(14) 0.0436(18) 0.0415(19) 0.0054(12) -0.0011(13) 0.0041(15)
C10 0.0384(15) 0.066(2) 0.045(2) 0.0052(14) -0.0032(13) -0.0046(16)
C11 0.0392(15) 0.055(2) 0.047(2) -0.0027(13) -0.0065(14) 0.0077(17)
C12 0.0426(15) 0.0383(17) 0.0357(17) -0.0015(12) -0.0007(12) 0.0086(14)
C13 0.0465(16) 0.060(2) 0.0327(18) 0.0011(14) -0.0028(13) 0.0050(16)
C14 0.0600(19) 0.087(3) 0.038(2) 0.0016(17) 0.0045(15) -0.0049(19)
C15 0.090(3) 0.070(2) 0.033(2) -0.0125(19) -0.0023(18) 0.0001(17)
C16 0.071(2) 0.064(2) 0.052(2) -0.0215(18) -0.0126(17) 0.0075(19)
C17 0.0477(17) 0.061(2) 0.052(2) -0.0074(15) -0.0003(15) 0.0073(18)
C18 0.0392(15) 0.0393(18) 0.0414(18) 0.0016(12) 0.0012(13) 0.0083(14)
C19 0.0436(17) 0.098(3) 0.065(2) -0.0001(17) 0.0098(15) -0.010(2)
C20 0.0498(17) 0.0450(19) 0.0383(18) -0.0031(14) 0.0052(14) 0.0070(15)
C21 0.0664(19) 0.057(2) 0.0404(19) -0.0009(16) 0.0021(15) -0.0048(16)
C22 0.074(2) 0.105(3) 0.049(2) -0.012(2) 0.0000(19) -0.021(2)

loop_
_atom_type_symbol
_atom_type_description
_atom_type_scat_dispersion_real
_atom_type_scat_dispersion_imag
_atom_type_scat_source
C C 0.0033 0.0016 'International Tables Vol C Tables 4.2.6.8 and 6.1.1.4'
H H 0.0000 0.0000 'International Tables Vol C Tables 4.2.6.8 and 6.1.1.4'
N N 0.0061 0.0033 'International Tables Vol C Tables 4.2.6.8 and 6.1.1.4'
O O 0.0106 0.0060 'International Tables Vol C Tables 4.2.6.8 and 6.1.1.4'

loop_
_geom_angle_atom_site_label_1
_geom_angle_atom_site_label_2
_geom_angle_atom_site_label_3
_geom_angle
C7 N1 N2 121.1(2)
C9 N2 N1 115.7(2)
C9 N2 H2 123.0(19)
N1 N2 H2 119.9(19)
C18 N4 N5 120.6(2)
C20 N5 N4 117.4(2)
C20 N5 H5 117.9(19)
N4 N5 H5 124.7(19)
C2 O1 H1 109.5
C13 O3 H3A 109.5
H5A O5 H5B 111(2)
H6A O6 H6B 108(2)
C6 C1 C2 117.2(2)
C6 C1 C7 120.6(2)
C2 C1 C7 122.1(2)
O1 C2 C3 116.6(3)
O1 C2 C1 123.1(2)
C3 C2 C1 120.3(3)
C4 C3 C2 120.5(3)
C4 C3 H3 119.7
C2 C3 H3 119.7
C5 C4 C3 120.5(3)
C5 C4 H4 119.8
C3 C4 H4 119.8
C4 C5 C6 119.3(3)
C4 C5 H5C 120.4
C6 C5 H5C 120.4
C5 C6 C1 122.2(3)
C5 C6 H6 118.9
C1 C6 H6 118.9
N1 C7 C1 114.6(2)
N1 C7 C8 124.4(2)
C1 C7 C8 121.0(2)
C7 C8 H8A 109.5
C7 C8 H8B 109.5
H8A C8 H8B 109.5
C7 C8 H8C 109.5
H8A C8 H8C 109.5
H8B C8 H8C 109.5
O2 C9 N2 123.5(2)
O2 C9 C10 122.5(3)
N2 C9 C10 114.1(2)
C11 C10 C9 111.7(2)
C11 C10 H10A 109.3
C9 C10 H10A 109.3
C11 C10 H10B 109.3
C9 C10 H10B 109.3
H10A C10 H10B 107.9
N3 C11 C10 179.4(3)
C13 C12 C17 116.4(3)
C13 C12 C18 122.3(2)
C17 C12 C18 121.2(2)
O3 C13 C14 117.2(2)
O3 C13 C12 122.4(3)
C14 C13 C12 120.4(3)
C15 C14 C13 121.0(3)
C15 C14 H14 119.5
C13 C14 H14 119.5
C16 C15 C14 120.1(3)
C16 C15 H15 120.0
C14 C15 H15 120.0
C15 C16 C17 119.5(3)
C15 C16 H16 120.2
C17 C16 H16 120.2
C16 C17 C12 122.6(3)
C16 C17 H17 118.7
C12 C17 H17 118.7
N4 C18 C12 115.5(2)
N4 C18 C19 124.2(3)
C12 C18 C19 120.2(2)
C18 C19 H19A 109.5
C18 C19 H19B 109.5
H19A C19 H19B 109.5
C18 C19 H19C 109.5
H19A C19 H19C 109.5
H19B C19 H19C 109.5
O4 C20 N5 124.1(3)
O4 C20 C21 122.6(3)
N5 C20 C21 113.3(2)
C22 C21 C20 112.5(3)
C22 C21 H21A 109.1
C20 C21 H21A 109.1
C22 C21 H21B 109.1
C20 C21 H21B 109.1
H21A C21 H21B 107.8
N6 C22 C21 176.7(4)

loop_
_geom_bond_atom_site_label_1
_geom_bond_atom_site_label_2
_geom_bond_distance
N1 C7 1.286(3)
N1 N2 1.381(3)
N2 C9 1.348(3)
N2 H2 0.904(10)
N3 C11 1.135(3)
N4 C18 1.286(3)
N4 N5 1.378(3)
N5 C20 1.346(3)
N5 H5 0.901(10)
N6 C22 1.115(4)
O1 C2 1.357(3)
O1 H1 0.8200
O2 C9 1.224(3)
O3 C13 1.362(3)
O3 H3A 0.8200
O4 C20 1.219(3)
O5 H5A 0.848(10)
O5 H5B 0.845(10)
O6 H6A 0.848(10)
O6 H6B 0.843(10)
C1 C6 1.393(3)
C1 C2 1.405(4)
C1 C7 1.480(3)
C2 C3 1.392(4)
C3 C4 1.373(4)
C3 H3 0.9300
C4 C5 1.372(4)
C4 H4 0.9300
C5 C6 1.384(4)
C5 H5C 0.9300
C6 H6 0.9300
C7 C8 1.498(3)
C8 H8A 0.9600
C8 H8B 0.9600
C8 H8C 0.9600
C9 C10 1.513(3)
C10 C11 1.457(4)
C10 H10A 0.9700
C10 H10B 0.9700
C12 C13 1.404(3)
C12 C17 1.404(4)
C12 C18 1.476(3)
C13 C14 1.383(4)
C14 C15 1.372(4)
C14 H14 0.9300
C15 C16 1.367(4)
C15 H15 0.9300
C16 C17 1.370(4)
C16 H16 0.9300
C17 H17 0.9300
C18 C19 1.498(3)
C19 H19A 0.9600
C19 H19B 0.9600
C19 H19C 0.9600
C20 C21 1.523(4)
C21 C22 1.437(4)
C21 H21A 0.9700
C21 H21B 0.9700

loop_
_geom_hbond_atom_site_label_D
_geom_hbond_atom_site_label_H
_geom_hbond_atom_site_label_A
_geom_hbond_site_symmetry_A
_geom_hbond_distance_DH
_geom_hbond_distance_HA
_geom_hbond_distance_DA
_geom_hbond_angle_DHA
O6 H6B N6 2_646 0.843(10) 2.170(15) 2.975(4) 159(3)
O5 H5B O3 4_575 0.845(10) 2.43(2) 3.120(4) 140(3)
O6 H6A O4 1_554 0.848(10) 2.057(11) 2.900(3) 173(3)
O5 H5A O2 . 0.848(10) 1.933(10) 2.777(3) 174(3)
N5 H5 O5 2_546 0.901(10) 1.926(11) 2.820(3) 171(3)
N2 H2 O6 3_665 0.904(10) 2.032(14) 2.905(3) 162(3)
O3 H3A N4 . 0.82 1.82 2.534(3) 145.4
O1 H1 N1 . 0.82 1.81 2.528(3) 144.8

loop_
_cod_related_entry_id
_cod_related_entry_database
_cod_related_entry_code
1 ChemSpider 30657157
